data_4302497
loop_
_publ_author_name
'Elena Chelebaeva'
'Joulia Larionova'
'Yannick Guari'
'Rute A. S. Ferreira'
'Luis D. Carlos'
'Filipe A. Almeida Paz'
'Alexander Trifonov'
'Christian Gu\'erin'

_publ_contact_author_address
; Institut Charles Gerhardt Montpellier
  UMR 5253
  CNRS-UM2-ENSCM-UM1
  Chimie Moleculaire et Organisation du Solide
  Universite Montpellier II
  Place E. Bataillon
  34095 Montpellier cedex 5
  France
;
_publ_contact_author_email joulia@univ-montp2.fr
_publ_contact_author_name 'Professor Joulia Larionova'
_publ_section_title
;
Luminescent and Magnetic Cyano-Bridged Coordination Polymers Containing
4d-4f Ions: Toward Multifunctional Materials
;
_journal_name_full 'Inorganic Chemistry'
_journal_page_first 5983
_journal_page_last 5995
_journal_paper_doi 10.1021/ic900378d
_journal_volume 48
_journal_year 2009
_chemical_formula_moiety 'C8 H10 Mo N8 O5 Tb'
_chemical_formula_sum 'C8 H10 Mo N8 O5 Tb'
_chemical_formula_weight 553.10
_chemical_name_systematic
; 
 ? 
;
_space_group_IT_number 129
_symmetry_cell_setting tetragonal
_symmetry_space_group_name_Hall '-P 4a 2a'
_symmetry_space_group_name_H-M 'P 4/n m m :2'
_atom_sites_solution_hydrogens none
_atom_sites_solution_primary direct
_atom_sites_solution_secondary difmap
_cell_angle_alpha 90.00
_cell_angle_beta 90.00
_cell_angle_gamma 90.00
_cell_formula_units_Z 2
_cell_length_a 10.8912(2)
_cell_length_b 10.8912(2)
_cell_length_c 7.1961(2)
_cell_measurement_reflns_used 8734
_cell_measurement_temperature 180(2)
_cell_measurement_theta_max 32.51
_cell_measurement_theta_min 2.64
_cell_volume 853.59(3)
_computing_cell_refinement 'APEX2 '
_computing_data_collection 'APEX2 (Bruker, 2006)'
_computing_data_reduction 'SAINT+ (Bruker, 1997-2005)'
_computing_molecular_graphics 'DIAMOND (Brandenburg, 2006)'
_computing_publication_material 'SHELXTL '
_computing_structure_refinement 'SHELXTL '
_computing_structure_solution 'SHELXTL (Bruker 2001)'
_diffrn_ambient_temperature 180(2)
_diffrn_measured_fraction_theta_full 0.994
_diffrn_measured_fraction_theta_max 0.994
_diffrn_measurement_device_type 'Bruker X8 Kappa CCD APEX II'
_diffrn_measurement_method 'omega/phi scans'
_diffrn_radiation_monochromator graphite
_diffrn_radiation_source 'fine-focus sealed tube'
_diffrn_radiation_type MoK\a
_diffrn_radiation_wavelength 0.71073
_diffrn_reflns_av_R_equivalents 0.0321
_diffrn_reflns_av_sigmaI/netI 0.0121
_diffrn_reflns_limit_h_max 15
_diffrn_reflns_limit_h_min -15
_diffrn_reflns_limit_k_max 15
_diffrn_reflns_limit_k_min -14
_diffrn_reflns_limit_l_max 10
_diffrn_reflns_limit_l_min -10
_diffrn_reflns_number 16428
_diffrn_reflns_theta_full 31.49
_diffrn_reflns_theta_max 31.49
_diffrn_reflns_theta_min 3.74
_exptl_absorpt_coefficient_mu 4.878
_exptl_absorpt_correction_T_max 0.6963
_exptl_absorpt_correction_T_min 0.4739
_exptl_absorpt_correction_type multi-scan
_exptl_absorpt_process_details
;
 SADABS (Sheldrick, 1997)
;
_exptl_crystal_colour Yellow
_exptl_crystal_density_diffrn 2.152
_exptl_crystal_density_method 'not measured'
_exptl_crystal_description Block
_exptl_crystal_F_000 522
_exptl_crystal_size_max 0.18
_exptl_crystal_size_mid 0.10
_exptl_crystal_size_min 0.08
_refine_diff_density_max 0.937
_refine_diff_density_min -0.561
_refine_diff_density_rms 0.091
_refine_ls_extinction_method none
_refine_ls_goodness_of_fit_ref 1.100
_refine_ls_hydrogen_treatment none
_refine_ls_matrix_type full
_refine_ls_number_parameters 60
_refine_ls_number_reflns 825
_refine_ls_number_restraints 0
_refine_ls_restrained_S_all 1.100
_refine_ls_R_factor_all 0.0153
_refine_ls_R_factor_gt 0.0143
_refine_ls_shift/su_max 0.000
_refine_ls_shift/su_mean 0.000
_refine_ls_structure_factor_coef Fsqd
_refine_ls_weighting_details 'calc w=1/[\s^2^(Fo^2^)+(0.0213P)^2^+0.7022P] where P=(Fo^2^+2Fc^2^)/3'
_refine_ls_weighting_scheme calc
_refine_ls_wR_factor_gt 0.0386
_refine_ls_wR_factor_ref 0.0392
_reflns_number_gt 803
_reflns_number_total 825
_reflns_threshold_expression I>2\s(I)
_cod_data_source_file ic900378d_si_001_3.cif
_cod_data_source_block III-TbMoCN8
_cod_depositor_comments
;
The following automatic conversions were performed:
'_symmetry_cell_setting' value 'Tetragonal' changed to 'tetragonal'
according to '/home/saulius/struct/CIF-dictionaries/cif_core.dic'
dictionary named 'cif_core.dic' version 2.4.1 from
2010-06-29.

'_exptl_absorpt_correction_type' value 'Multi-scan' changed
to 'multi-scan' according to
'/home/saulius/struct/CIF-dictionaries/cif_core.dic' dictionary named
'cif_core.dic' version 2.4.1 from 2010-06-29.

Automatic conversion script
Id: cif_fix_enum 1527 2010-12-29 10:47:43Z saulius 
;
_cod_original_sg_symbol_H-M 'P 4/n m m'
_cod_database_code 4302497

loop_
_symmetry_equiv_pos_as_xyz
'x, y, z'
'-x+1/2, -y+1/2, z'
'-y+1/2, x, z'
'y, -x+1/2, z'
'-x, y+1/2, -z'
'x+1/2, -y, -z'
'y+1/2, x+1/2, -z'
'-y, -x, -z'
'-x, -y, -z'
'x-1/2, y-1/2, -z'
'y-1/2, -x, -z'
'-y, x-1/2, -z'
'x, -y-1/2, z'
'-x-1/2, y, z'
'-y-1/2, -x-1/2, z'
'y, x, z'

loop_
_atom_site_label
_atom_site_type_symbol
_atom_site_fract_x
_atom_site_fract_y
_atom_site_fract_z
_atom_site_U_iso_or_equiv
_atom_site_adp_type
_atom_site_occupancy
_atom_site_symmetry_multiplicity
_atom_site_calc_flag
_atom_site_refinement_flags
_atom_site_disorder_assembly
_atom_site_disorder_group
Tb1 Tb 0.2500 0.2500 0.75739(2) 0.00981(7) Uani 1 8 d S . .
Mo1 Mo 0.2500 0.7500 0.5000 0.00887(8) Uani 1 8 d S . .
O1W O 0.2500 0.2500 0.4070(6) 0.0347(9) Uani 1 8 d S . .
O2W O 0.1410(5) 0.3590(5) 0.9927(10) 0.0370(18) Uani 0.40 2 d SP . .
O3W O 0.1320(5) 0.4011(5) 0.9405(8) 0.0242(14) Uani 0.30 1 d P . .
N1 N 0.2780(3) 0.4621(3) 0.6354(4) 0.0273(10) Uani 0.50 1 d P . .
C1 C 0.2739(3) 0.5633(3) 0.5901(4) 0.0192(10) Uani 0.50 1 d P . .
N2 N 0.2028(4) 0.9310(3) 0.1383(4) 0.0367(8) Uani 0.50 1 d P . .
C2 C 0.2227(3) 0.8683(3) 0.2645(4) 0.0210(9) Uani 0.50 1 d P . .

loop_
_atom_site_aniso_label
_atom_site_aniso_U_11
_atom_site_aniso_U_22
_atom_site_aniso_U_33
_atom_site_aniso_U_23
_atom_site_aniso_U_13
_atom_site_aniso_U_12
Tb1 0.00730(7) 0.00730(7) 0.01484(10) 0.000 0.000 0.000
Mo1 0.00729(10) 0.00729(10) 0.01202(15) 0.000 0.000 0.000
O1W 0.0405(15) 0.0405(15) 0.0230(18) 0.000 0.000 0.000
O2W 0.042(3) 0.042(3) 0.027(4) -0.0077(18) 0.0077(18) 0.019(4)
O3W 0.020(3) 0.018(3) 0.034(3) -0.0004(18) 0.0148(19) -0.006(2)
N1 0.039(3) 0.0159(12) 0.0270(12) 0.0049(10) 0.0062(12) 0.0008(11)
C1 0.021(3) 0.0150(12) 0.0212(11) 0.0021(10) 0.0056(11) 0.0005(10)
N2 0.053(2) 0.0243(16) 0.0323(15) 0.0127(13) -0.0017(14) -0.0002(14)
C2 0.025(3) 0.0150(14) 0.0229(13) 0.0025(10) -0.0007(10) -0.0036(11)

loop_
_atom_type_symbol
_atom_type_description
_atom_type_scat_dispersion_real
_atom_type_scat_dispersion_imag
_atom_type_scat_source
C C 0.0033 0.0016 'International Tables Vol C Tables 4.2.6.8 and 6.1.1.4'
N N 0.0061 0.0033 'International Tables Vol C Tables 4.2.6.8 and 6.1.1.4'
Mo Mo -1.6832 0.6857 'International Tables Vol C Tables 4.2.6.8 and 6.1.1.4'
Tb Tb -0.1723 4.1537 'International Tables Vol C Tables 4.2.6.8 and 6.1.1.4'
O O 0.0106 0.0060 'International Tables Vol C Tables 4.2.6.8 and 6.1.1.4'
H H 0.0000 0.0000 'International Tables Vol C Tables 4.2.6.8 and 6.1.1.4'

loop_
_geom_angle_atom_site_label_1
_geom_angle_atom_site_label_2
_geom_angle_atom_site_label_3
_geom_angle
_geom_angle_site_symmetry_1
_geom_angle_site_symmetry_3
_geom_angle_publ_flag
O2W Tb1 O2W 59.7(2) 4 2 ?
O2W Tb1 O2W 89.5(3) 4 3 ?
O2W Tb1 O2W 59.7(2) 2 3 ?
O2W Tb1 O2W 59.7(2) 4 . ?
O2W Tb1 O2W 89.5(3) 2 . ?
O2W Tb1 O2W 59.7(2) 3 . ?
O2W Tb1 O3W 14.07(16) 4 14_655 ?
O2W Tb1 O3W 72.17(15) 2 14_655 ?
O2W Tb1 O3W 102.2(2) 3 14_655 ?
O2W Tb1 O3W 63.15(12) . 14_655 ?
O2W Tb1 O3W 14.07(16) 4 4 ?
O2W Tb1 O3W 63.15(12) 2 4 ?
O2W Tb1 O3W 102.2(2) 3 4 ?
O2W Tb1 O3W 72.17(15) . 4 ?
O3W Tb1 O3W 11.8(2) 14_655 4 ?
O2W Tb1 O3W 102.2(2) 4 3 ?
O2W Tb1 O3W 72.17(15) 2 3 ?
O2W Tb1 O3W 14.07(16) 3 3 ?
O2W Tb1 O3W 63.15(12) . 3 ?
O3W Tb1 O3W 114.1(2) 14_655 3 ?
O3W Tb1 O3W 115.5(2) 4 3 ?
O2W Tb1 O3W 102.2(2) 4 13_565 ?
O2W Tb1 O3W 63.15(12) 2 13_565 ?
O2W Tb1 O3W 14.07(16) 3 13_565 ?
O2W Tb1 O3W 72.17(15) . 13_565 ?
O3W Tb1 O3W 115.5(2) 14_655 13_565 ?
O3W Tb1 O3W 114.1(2) 4 13_565 ?
O3W Tb1 O3W 11.8(2) 3 13_565 ?
O2W Tb1 O3W 72.17(15) 4 15_665 ?
O2W Tb1 O3W 102.2(2) 2 15_665 ?
O2W Tb1 O3W 63.15(12) 3 15_665 ?
O2W Tb1 O3W 14.07(16) . 15_665 ?
O3W Tb1 O3W 73.45(11) 14_655 15_665 ?
O3W Tb1 O3W 83.6(2) 4 15_665 ?
O3W Tb1 O3W 62.7(2) 3 15_665 ?
O3W Tb1 O3W 73.45(11) 13_565 15_665 ?
O2W Tb1 O3W 63.15(12) 4 . ?
O2W Tb1 O3W 102.2(2) 2 . ?
O2W Tb1 O3W 72.17(15) 3 . ?
O2W Tb1 O3W 14.07(16) . . ?
O3W Tb1 O3W 62.7(2) 14_655 . ?
O3W Tb1 O3W 73.45(11) 4 . ?
O3W Tb1 O3W 73.45(11) 3 . ?
O3W Tb1 O3W 83.6(2) 13_565 . ?
O3W Tb1 O3W 11.8(2) 15_665 . ?
O2W Tb1 O3W 63.15(12) 4 16 ?
O2W Tb1 O3W 14.07(16) 2 16 ?
O2W Tb1 O3W 72.17(15) 3 16 ?
O2W Tb1 O3W 102.2(2) . 16 ?
O3W Tb1 O3W 73.45(11) 14_655 16 ?
O3W Tb1 O3W 62.7(2) 4 16 ?
O3W Tb1 O3W 83.6(2) 3 16 ?
O3W Tb1 O3W 73.45(11) 13_565 16 ?
O3W Tb1 O3W 115.5(2) 15_665 16 ?
O3W Tb1 O3W 114.1(2) . 16 ?
O2W Tb1 O3W 72.17(15) 4 2 ?
O2W Tb1 O3W 14.07(16) 2 2 ?
O2W Tb1 O3W 63.15(12) 3 2 ?
O2W Tb1 O3W 102.2(2) . 2 ?
O3W Tb1 O3W 83.6(2) 14_655 2 ?
O3W Tb1 O3W 73.45(11) 4 2 ?
O3W Tb1 O3W 73.45(11) 3 2 ?
O3W Tb1 O3W 62.7(2) 13_565 2 ?
O3W Tb1 O3W 114.1(2) 15_665 2 ?
O3W Tb1 O3W 115.5(2) . 2 ?
O3W Tb1 O3W 11.8(2) 16 2 ?
O2W Tb1 N1 140.65(10) 4 2 ?
O2W Tb1 N1 81.34(13) 2 2 ?
O2W Tb1 N1 74.17(16) 3 2 ?
O2W Tb1 N1 130.63(8) . 2 ?
O3W Tb1 N1 150.49(12) 14_655 2 ?
O3W Tb1 N1 138.83(13) 4 2 ?
O3W Tb1 N1 67.89(13) 3 2 ?
O3W Tb1 N1 60.40(13) 13_565 2 ?
O3W Tb1 N1 126.11(12) 15_665 2 ?
O3W Tb1 N1 137.96(13) . 2 ?
O3W Tb1 N1 77.70(13) 16 2 ?
O3W Tb1 N1 68.51(12) 2 2 ?
O2W Tb1 N1 140.65(10) 4 15_665 ?
O2W Tb1 N1 130.63(8) 2 15_665 ?
O2W Tb1 N1 74.17(16) 3 15_665 ?
O2W Tb1 N1 81.34(13) . 15_665 ?
O3W Tb1 N1 138.83(12) 14_655 15_665 ?
O3W Tb1 N1 150.49(12) 4 15_665 ?
O3W Tb1 N1 60.40(13) 3 15_665 ?
O3W Tb1 N1 67.89(13) 13_565 15_665 ?
O3W Tb1 N1 68.51(12) 15_665 15_665 ?
O3W Tb1 N1 77.70(13) . 15_665 ?
O3W Tb1 N1 137.96(13) 16 15_665 ?
O3W Tb1 N1 126.11(12) 2 15_665 ?
N1 Tb1 N1 69.41(14) 2 15_665 ?
O2W Tb1 N1 130.63(8) 4 3 ?
O2W Tb1 N1 140.65(10) 2 3 ?
O2W Tb1 N1 81.34(13) 3 3 ?
O2W Tb1 N1 74.17(15) . 3 ?
O3W Tb1 N1 126.11(12) 14_655 3 ?
O3W Tb1 N1 137.96(12) 4 3 ?
O3W Tb1 N1 68.51(12) 3 3 ?
O3W Tb1 N1 77.70(13) 13_565 3 ?
O3W Tb1 N1 60.40(13) 15_665 3 ?
O3W Tb1 N1 67.89(13) . 3 ?
O3W Tb1 N1 150.49(12) 16 3 ?
O3W Tb1 N1 138.83(13) 2 3 ?
N1 Tb1 N1 82.86(4) 2 3 ?
N1 Tb1 N1 14.08(15) 15_665 3 ?
O2W Tb1 N1 130.63(8) 4 13_565 ?
O2W Tb1 N1 74.17(15) 2 13_565 ?
O2W Tb1 N1 81.34(13) 3 13_565 ?
O2W Tb1 N1 140.65(10) . 13_565 ?
O3W Tb1 N1 137.96(12) 14_655 13_565 ?
O3W Tb1 N1 126.11(12) 4 13_565 ?
O3W Tb1 N1 77.70(13) 3 13_565 ?
O3W Tb1 N1 68.51(12) 13_565 13_565 ?
O3W Tb1 N1 138.83(13) 15_665 13_565 ?
O3W Tb1 N1 150.49(12) . 13_565 ?
O3W Tb1 N1 67.89(13) 16 13_565 ?
O3W Tb1 N1 60.40(13) 2 13_565 ?
N1 Tb1 N1 14.08(15) 2 13_565 ?
N1 Tb1 N1 82.86(4) 15_665 13_565 ?
N1 Tb1 N1 95.92(15) 3 13_565 ?
O2W Tb1 N1 74.17(15) 4 . ?
O2W Tb1 N1 130.63(8) 2 . ?
O2W Tb1 N1 140.65(10) 3 . ?
O2W Tb1 N1 81.34(13) . . ?
O3W Tb1 N1 60.40(13) 14_655 . ?
O3W Tb1 N1 67.89(13) 4 . ?
O3W Tb1 N1 138.83(12) 3 . ?
O3W Tb1 N1 150.49(12) 13_565 . ?
O3W Tb1 N1 77.70(13) 15_665 . ?
O3W Tb1 N1 68.51(12) . . ?
O3W Tb1 N1 126.11(12) 16 . ?
O3W Tb1 N1 137.96(13) 2 . ?
N1 Tb1 N1 138.71(13) 2 . ?
N1 Tb1 N1 95.92(15) 15_665 . ?
N1 Tb1 N1 82.86(4) 3 . ?
N1 Tb1 N1 136.17(13) 13_565 . ?
O2W Tb1 N1 74.17(16) 4 16 ?
O2W Tb1 N1 81.34(13) 2 16 ?
O2W Tb1 N1 140.65(10) 3 16 ?
O2W Tb1 N1 130.63(8) . 16 ?
O3W Tb1 N1 67.89(13) 14_655 16 ?
O3W Tb1 N1 60.40(13) 4 16 ?
O3W Tb1 N1 150.49(12) 3 16 ?
O3W Tb1 N1 138.83(12) 13_565 16 ?
O3W Tb1 N1 137.96(13) 15_665 16 ?
O3W Tb1 N1 126.11(12) . 16 ?
O3W Tb1 N1 68.51(12) 16 16 ?
O3W Tb1 N1 77.70(13) 2 16 ?
N1 Tb1 N1 95.92(15) 2 16 ?
N1 Tb1 N1 138.71(13) 15_665 16 ?
N1 Tb1 N1 136.17(13) 3 16 ?
N1 Tb1 N1 82.86(4) 13_565 16 ?
N1 Tb1 N1 69.41(14) . 16 ?
O2W Tb1 N1 81.34(13) 4 14_655 ?
O2W Tb1 N1 140.65(10) 2 14_655 ?
O2W Tb1 N1 130.63(8) 3 14_655 ?
O2W Tb1 N1 74.17(15) . 14_655 ?
O3W Tb1 N1 68.51(12) 14_655 14_655 ?
O3W Tb1 N1 77.70(13) 4 14_655 ?
O3W Tb1 N1 126.11(12) 3 14_655 ?
O3W Tb1 N1 137.96(12) 13_565 14_655 ?
O3W Tb1 N1 67.89(13) 15_665 14_655 ?
O3W Tb1 N1 60.40(13) . 14_655 ?
O3W Tb1 N1 138.83(13) 16 14_655 ?
O3W Tb1 N1 150.49(12) 2 14_655 ?
N1 Tb1 N1 136.17(13) 2 14_655 ?
N1 Tb1 N1 82.86(4) 15_665 14_655 ?
N1 Tb1 N1 69.41(14) 3 14_655 ?
N1 Tb1 N1 138.71(13) 13_565 14_655 ?
N1 Tb1 N1 14.08(15) . 14_655 ?
N1 Tb1 N1 82.86(4) 16 14_655 ?
O2W Tb1 N1 81.34(13) 4 4 ?
O2W Tb1 N1 74.17(16) 2 4 ?
O2W Tb1 N1 130.63(8) 3 4 ?
O2W Tb1 N1 140.65(10) . 4 ?
O3W Tb1 N1 77.70(13) 14_655 4 ?
O3W Tb1 N1 68.51(12) 4 4 ?
O3W Tb1 N1 137.96(12) 3 4 ?
O3W Tb1 N1 126.11(12) 13_565 4 ?
O3W Tb1 N1 150.49(12) 15_665 4 ?
O3W Tb1 N1 138.83(13) . 4 ?
O3W Tb1 N1 60.40(13) 16 4 ?
O3W Tb1 N1 67.89(13) 2 4 ?
N1 Tb1 N1 82.86(4) 2 4 ?
N1 Tb1 N1 136.17(13) 15_665 4 ?
N1 Tb1 N1 138.71(13) 3 4 ?
N1 Tb1 N1 69.41(14) 13_565 4 ?
N1 Tb1 N1 82.86(4) . 4 ?
N1 Tb1 N1 14.08(15) 16 4 ?
N1 Tb1 N1 95.92(15) 14_655 4 ?
O2W Tb1 O1W 135.23(17) 4 . ?
O2W Tb1 O1W 135.23(17) 2 . ?
O2W Tb1 O1W 135.23(17) 3 . ?
O2W Tb1 O1W 135.23(17) . . ?
O3W Tb1 O1W 122.26(11) 14_655 . ?
O3W Tb1 O1W 122.26(11) 4 . ?
O3W Tb1 O1W 122.26(11) 3 . ?
O3W Tb1 O1W 122.26(11) 13_565 . ?
O3W Tb1 O1W 122.26(11) 15_665 . ?
O3W Tb1 O1W 122.26(11) . . ?
O3W Tb1 O1W 122.26(11) 16 . ?
O3W Tb1 O1W 122.26(11) 2 . ?
N1 Tb1 O1W 69.36(7) 2 . ?
N1 Tb1 O1W 69.36(7) 15_665 . ?
N1 Tb1 O1W 69.36(7) 3 . ?
N1 Tb1 O1W 69.36(7) 13_565 . ?
N1 Tb1 O1W 69.36(7) . . ?
N1 Tb1 O1W 69.36(7) 16 . ?
N1 Tb1 O1W 69.36(7) 14_655 . ?
N1 Tb1 O1W 69.36(7) 4 . ?
C2 Mo1 C2 15.90(18) 11_566 7_456 ?
C2 Mo1 C2 141.94(18) 11_566 13_575 ?
C2 Mo1 C2 128.43(11) 7_456 13_575 ?
C2 Mo1 C2 128.43(11) 11_566 2_565 ?
C2 Mo1 C2 117.12(18) 7_456 2_565 ?
C2 Mo1 C2 15.90(18) 13_575 2_565 ?
C2 Mo1 C2 73.66(18) 11_566 8_666 ?
C2 Mo1 C2 75.93(18) 7_456 8_666 ?
C2 Mo1 C2 128.43(11) 13_575 8_666 ?
C2 Mo1 C2 141.94(18) 2_565 8_666 ?
C2 Mo1 C2 75.93(18) 11_566 12_666 ?
C2 Mo1 C2 73.66(18) 7_456 12_666 ?
C2 Mo1 C2 117.12(18) 13_575 12_666 ?
C2 Mo1 C2 128.43(11) 2_565 12_666 ?
C2 Mo1 C2 15.90(18) 8_666 12_666 ?
C2 Mo1 C2 128.43(11) 11_566 . ?
C2 Mo1 C2 141.94(18) 7_456 . ?
C2 Mo1 C2 73.66(18) 13_575 . ?
C2 Mo1 C2 75.93(18) 2_565 . ?
C2 Mo1 C2 117.12(18) 8_666 . ?
C2 Mo1 C2 128.43(11) 12_666 . ?
C2 Mo1 C2 117.12(18) 11_566 14_655 ?
C2 Mo1 C2 128.43(11) 7_456 14_655 ?
C2 Mo1 C2 75.93(18) 13_575 14_655 ?
C2 Mo1 C2 73.66(18) 2_565 14_655 ?
C2 Mo1 C2 128.43(11) 8_666 14_655 ?
C2 Mo1 C2 141.94(18) 12_666 14_655 ?
C2 Mo1 C2 15.90(18) . 14_655 ?
C2 Mo1 C1 63.82(12) 11_566 13_575 ?
C2 Mo1 C1 79.65(12) 7_456 13_575 ?
C2 Mo1 C1 145.23(12) 13_575 13_575 ?
C2 Mo1 C1 142.00(12) 2_565 13_575 ?
C2 Mo1 C1 72.78(12) 8_666 13_575 ?
C2 Mo1 C1 88.02(12) 12_666 13_575 ?
C2 Mo1 C1 71.81(12) . 13_575 ?
C2 Mo1 C1 69.77(12) 14_655 13_575 ?
C2 Mo1 C1 145.23(12) 11_566 11_566 ?
C2 Mo1 C1 142.00(12) 7_456 11_566 ?
C2 Mo1 C1 63.82(12) 13_575 11_566 ?
C2 Mo1 C1 79.65(12) 2_565 11_566 ?
C2 Mo1 C1 71.81(12) 8_666 11_566 ?
C2 Mo1 C1 69.77(12) 12_666 11_566 ?
C2 Mo1 C1 72.78(12) . 11_566 ?
C2 Mo1 C1 88.02(12) 14_655 11_566 ?
C1 Mo1 C1 108.66(17) 13_575 11_566 ?
C2 Mo1 C1 72.78(12) 11_566 2_565 ?
C2 Mo1 C1 88.02(12) 7_456 2_565 ?
C2 Mo1 C1 142.00(12) 13_575 2_565 ?
C2 Mo1 C1 145.23(12) 2_565 2_565 ?
C2 Mo1 C1 63.82(12) 8_666 2_565 ?
C2 Mo1 C1 79.65(12) 12_666 2_565 ?
C2 Mo1 C1 69.77(12) . 2_565 ?
C2 Mo1 C1 71.81(12) 14_655 2_565 ?
C1 Mo1 C1 13.90(17) 13_575 2_565 ?
C1 Mo1 C1 95.22(5) 11_566 2_565 ?
C2 Mo1 C1 142.00(12) 11_566 7_456 ?
C2 Mo1 C1 145.23(12) 7_456 7_456 ?
C2 Mo1 C1 72.78(12) 13_575 7_456 ?
C2 Mo1 C1 88.02(12) 2_565 7_456 ?
C2 Mo1 C1 69.77(12) 8_666 7_456 ?
C2 Mo1 C1 71.81(12) 12_666 7_456 ?
C2 Mo1 C1 63.82(12) . 7_456 ?
C2 Mo1 C1 79.65(12) 14_655 7_456 ?
C1 Mo1 C1 95.22(5) 13_575 7_456 ?
C1 Mo1 C1 13.90(17) 11_566 7_456 ?
C1 Mo1 C1 82.08(16) 2_565 7_456 ?
C2 Mo1 C1 88.02(12) 11_566 14_655 ?
C2 Mo1 C1 72.78(12) 7_456 14_655 ?
C2 Mo1 C1 69.77(12) 13_575 14_655 ?
C2 Mo1 C1 71.81(12) 2_565 14_655 ?
C2 Mo1 C1 79.65(12) 8_666 14_655 ?
C2 Mo1 C1 63.82(12) 12_666 14_655 ?
C2 Mo1 C1 142.00(12) . 14_655 ?
C2 Mo1 C1 145.23(12) 14_655 14_655 ?
C1 Mo1 C1 144.88(16) 13_575 14_655 ?
C1 Mo1 C1 82.08(16) 11_566 14_655 ?
C1 Mo1 C1 142.06(16) 2_565 14_655 ?
C1 Mo1 C1 95.22(5) 7_456 14_655 ?
C2 Mo1 C1 69.77(12) 11_566 12_666 ?
C2 Mo1 C1 71.81(12) 7_456 12_666 ?
C2 Mo1 C1 88.02(12) 13_575 12_666 ?
C2 Mo1 C1 72.78(12) 2_565 12_666 ?
C2 Mo1 C1 142.00(12) 8_666 12_666 ?
C2 Mo1 C1 145.23(12) 12_666 12_666 ?
C2 Mo1 C1 79.65(12) . 12_666 ?
C2 Mo1 C1 63.82(12) 14_655 12_666 ?
C1 Mo1 C1 82.08(16) 13_575 12_666 ?
C1 Mo1 C1 144.88(16) 11_566 12_666 ?
C1 Mo1 C1 95.22(5) 2_565 12_666 ?
C1 Mo1 C1 142.06(16) 7_456 12_666 ?
C1 Mo1 C1 108.66(17) 14_655 12_666 ?
C2 Mo1 C1 79.65(12) 11_566 . ?
C2 Mo1 C1 63.82(12) 7_456 . ?
C2 Mo1 C1 71.81(12) 13_575 . ?
C2 Mo1 C1 69.77(12) 2_565 . ?
C2 Mo1 C1 88.02(12) 8_666 . ?
C2 Mo1 C1 72.78(12) 12_666 . ?
C2 Mo1 C1 145.23(12) . . ?
C2 Mo1 C1 142.00(12) 14_655 . ?
C1 Mo1 C1 142.06(16) 13_575 . ?
C1 Mo1 C1 95.22(5) 11_566 . ?
C1 Mo1 C1 144.88(16) 2_565 . ?
C1 Mo1 C1 108.66(17) 7_456 . ?
C1 Mo1 C1 13.90(17) 14_655 . ?
C1 Mo1 C1 95.22(5) 12_666 . ?
C2 Mo1 C1 71.81(12) 11_566 8_666 ?
C2 Mo1 C1 69.77(12) 7_456 8_666 ?
C2 Mo1 C1 79.65(12) 13_575 8_666 ?
C2 Mo1 C1 63.82(12) 2_565 8_666 ?
C2 Mo1 C1 145.23(12) 8_666 8_666 ?
C2 Mo1 C1 142.00(12) 12_666 8_666 ?
C2 Mo1 C1 88.02(12) . 8_666 ?
C2 Mo1 C1 72.78(12) 14_655 8_666 ?
C1 Mo1 C1 95.22(5) 13_575 8_666 ?
C1 Mo1 C1 142.06(16) 11_566 8_666 ?
C1 Mo1 C1 108.66(17) 2_565 8_666 ?
C1 Mo1 C1 144.88(16) 7_456 8_666 ?
C1 Mo1 C1 95.22(5) 14_655 8_666 ?
C1 Mo1 C1 13.90(17) 12_666 8_666 ?
C1 Mo1 C1 82.08(16) . 8_666 ?
O3W O2W O3W 50.2(11) 15_665 . ?
O3W O2W Tb1 91.0(13) 15_665 . ?
O3W O2W Tb1 91.0(13) . . ?
O3W O3W O2W 64.9(6) 15_665 . ?
O3W O3W Tb1 84.08(10) 15_665 . ?
O2W O3W Tb1 74.9(12) . . ?
N1 N1 C1 87.8(2) 14_655 . ?
N1 N1 C1 63.8(2) 14_655 14_655 ?
C1 N1 C1 24.0(3) . 14_655 ?
N1 N1 Tb1 82.96(7) 14_655 . ?
C1 N1 Tb1 169.8(3) . . ?
C1 N1 Tb1 146.5(3) 14_655 . ?
C1 C1 N1 92.2(2) 14_655 . ?
C1 C1 N1 63.8(2) 14_655 14_655 ?
N1 C1 N1 28.4(3) . 14_655 ?
C1 C1 Mo1 83.05(8) 14_655 . ?
N1 C1 Mo1 175.1(3) . . ?
N1 C1 Mo1 146.8(3) 14_655 . ?
N2 N2 C2 79.2(3) 14_655 . ?
N2 N2 C2 54.5(2) 14_655 14_655 ?
C2 N2 C2 24.7(3) . 14_655 ?
C2 C2 N2 100.8(3) 14_655 . ?
C2 C2 N2 54.5(2) 14_655 14_655 ?
N2 C2 N2 46.3(4) . 14_655 ?
C2 C2 Mo1 82.05(9) 14_655 . ?
N2 C2 Mo1 177.1(3) . . ?
N2 C2 Mo1 136.5(3) 14_655 . ?

loop_
_geom_bond_atom_site_label_1
_geom_bond_atom_site_label_2
_geom_bond_distance
_geom_bond_site_symmetry_2
_geom_bond_publ_flag
Tb1 O2W 2.384(8) 4 ?
Tb1 O2W 2.384(8) 2 ?
Tb1 O2W 2.384(8) 3 ?
Tb1 O2W 2.384(8) . ?
Tb1 O3W 2.469(6) 14_655 ?
Tb1 O3W 2.469(6) 4 ?
Tb1 O3W 2.469(6) 3 ?
Tb1 O3W 2.469(6) 13_565 ?
Tb1 O3W 2.469(6) 15_665 ?
Tb1 O3W 2.469(6) . ?
Tb1 O3W 2.469(6) 16 ?
Tb1 O3W 2.469(6) 2 ?
Tb1 N1 2.490(3) 2 ?
Tb1 N1 2.490(3) 15_665 ?
Tb1 N1 2.490(3) 3 ?
Tb1 N1 2.490(3) 13_565 ?
Tb1 N1 2.490(3) . ?
Tb1 N1 2.490(3) 16 ?
Tb1 N1 2.490(3) 14_655 ?
Tb1 N1 2.490(3) 4 ?
Tb1 O1W 2.521(4) . ?
Mo1 C2 2.149(3) 11_566 ?
Mo1 C2 2.149(3) 7_456 ?
Mo1 C2 2.149(3) 13_575 ?
Mo1 C2 2.149(3) 2_565 ?
Mo1 C2 2.149(3) 8_666 ?
Mo1 C2 2.149(3) 12_666 ?
Mo1 C2 2.149(3) . ?
Mo1 C2 2.149(3) 14_655 ?
Mo1 C1 2.150(3) 13_575 ?
Mo1 C1 2.150(3) 11_566 ?
Mo1 C1 2.150(3) 2_565 ?
Mo1 C1 2.150(3) 7_456 ?
Mo1 C1 2.150(3) 14_655 ?
Mo1 C1 2.150(3) 12_666 ?
Mo1 C1 2.150(3) . ?
Mo1 C1 2.150(3) 8_666 ?
O2W O3W 0.600(7) 15_665 ?
O2W O3W 0.600(7) . ?
O3W O3W 0.510(9) 15_665 ?
N1 N1 0.610(6) 14_655 ?
N1 C1 1.150(4) . ?
N1 C1 1.281(4) 14_655 ?
C1 C1 0.520(6) 14_655 ?
C1 N1 1.281(4) 14_655 ?
N2 N2 1.029(8) 14_655 ?
N2 C2 1.157(4) . ?
N2 C2 1.397(4) 14_655 ?
C2 C2 0.594(7) 14_655 ?
C2 N2 1.397(4) 14_655 ?

loop_
_geom_torsion_atom_site_label_1
_geom_torsion_atom_site_label_2
_geom_torsion_atom_site_label_3
_geom_torsion_atom_site_label_4
_geom_torsion
_geom_torsion_site_symmetry_1
_geom_torsion_site_symmetry_2
_geom_torsion_site_symmetry_3
_geom_torsion_site_symmetry_4
_geom_torsion_publ_flag
O2W Tb1 O2W O3W 150.5(5) 4 . . 15_665 ?
O2W Tb1 O2W O3W -154.9(6) 2 . . 15_665 ?
O2W Tb1 O2W O3W -100.3(6) 3 . . 15_665 ?
O3W Tb1 O2W O3W 134.9(6) 14_655 . . 15_665 ?
O3W Tb1 O2W O3W 143.3(7) 4 . . 15_665 ?
O3W Tb1 O2W O3W -84.7(6) 3 . . 15_665 ?
O3W Tb1 O2W O3W -93.0(5) 13_565 . . 15_665 ?
O3W Tb1 O2W O3W 50.2(11) . . . 15_665 ?
O3W Tb1 O2W O3W -160.9(5) 16 . . 15_665 ?
O3W Tb1 O2W O3W -148.8(7) 2 . . 15_665 ?
N1 Tb1 O2W O3W -76.7(7) 2 . . 15_665 ?
N1 Tb1 O2W O3W -23.6(6) 15_665 . . 15_665 ?
N1 Tb1 O2W O3W -11.2(6) 3 . . 15_665 ?
N1 Tb1 O2W O3W -91.0(7) 13_565 . . 15_665 ?
N1 Tb1 O2W O3W 73.8(6) . . . 15_665 ?
N1 Tb1 O2W O3W 127.0(5) 16 . . 15_665 ?
N1 Tb1 O2W O3W 61.4(6) 14_655 . . 15_665 ?
N1 Tb1 O2W O3W 141.2(5) 4 . . 15_665 ?
O1W Tb1 O2W O3W 25.1(6) . . . 15_665 ?
O2W Tb1 O2W O3W 100.3(6) 4 . . . ?
O2W Tb1 O2W O3W 154.9(6) 2 . . . ?
O2W Tb1 O2W O3W -150.5(5) 3 . . . ?
O3W Tb1 O2W O3W 84.7(6) 14_655 . . . ?
O3W Tb1 O2W O3W 93.0(5) 4 . . . ?
O3W Tb1 O2W O3W -134.9(6) 3 . . . ?
O3W Tb1 O2W O3W -143.3(7) 13_565 . . . ?
O3W Tb1 O2W O3W -50.2(11) 15_665 . . . ?
O3W Tb1 O2W O3W 148.8(7) 16 . . . ?
O3W Tb1 O2W O3W 160.9(5) 2 . . . ?
N1 Tb1 O2W O3W -127.0(5) 2 . . . ?
N1 Tb1 O2W O3W -73.8(6) 15_665 . . . ?
N1 Tb1 O2W O3W -61.4(6) 3 . . . ?
N1 Tb1 O2W O3W -141.2(5) 13_565 . . . ?
N1 Tb1 O2W O3W 23.6(6) . . . . ?
N1 Tb1 O2W O3W 76.7(7) 16 . . . ?
N1 Tb1 O2W O3W 11.2(6) 14_655 . . . ?
N1 Tb1 O2W O3W 91.0(7) 4 . . . ?
O1W Tb1 O2W O3W -25.1(6) . . . . ?
Tb1 O2W O3W O3W 90.5(6) . . . 15_665 ?
O3W O2W O3W Tb1 -90.5(6) 15_665 . . . ?
O2W Tb1 O3W O3W -137.82(17) 4 . . 15_665 ?
O2W Tb1 O3W O3W -91.29(4) 2 . . 15_665 ?
O2W Tb1 O3W O3W -39.00(16) 3 . . 15_665 ?
O2W Tb1 O3W O3W -65.5(6) . . . 15_665 ?
O3W Tb1 O3W O3W -153.62(8) 14_655 . . 15_665 ?
O3W Tb1 O3W O3W -148.16(11) 4 . . 15_665 ?
O3W Tb1 O3W O3W -24.34(9) 3 . . 15_665 ?
O3W Tb1 O3W O3W -30.59(9) 13_565 . . 15_665 ?
O3W Tb1 O3W O3W -99.22(16) 16 . . 15_665 ?
O3W Tb1 O3W O3W -86.25(7) 2 . . 15_665 ?
N1 Tb1 O3W O3W -0.69(15) 2 . . 15_665 ?
N1 Tb1 O3W O3W 38.11(8) 15_665 . . 15_665 ?
N1 Tb1 O3W O3W 48.70(9) 3 . . 15_665 ?
N1 Tb1 O3W O3W -11.8(2) 13_565 . . 15_665 ?
N1 Tb1 O3W O3W 139.61(8) . . . 15_665 ?
N1 Tb1 O3W O3W -179.43(13) 16 . . 15_665 ?
N1 Tb1 O3W O3W 126.83(10) 14_655 . . 15_665 ?
N1 Tb1 O3W O3W -171.17(18) 4 . . 15_665 ?
O1W Tb1 O3W O3W 93.75(7) . . . 15_665 ?
O2W Tb1 O3W O2W -72.3(7) 4 . . . ?
O2W Tb1 O3W O2W -25.7(6) 2 . . . ?
O2W Tb1 O3W O2W 26.5(4) 3 . . . ?
O3W Tb1 O3W O2W -88.1(6) 14_655 . . . ?
O3W Tb1 O3W O2W -82.6(5) 4 . . . ?
O3W Tb1 O3W O2W 41.2(5) 3 . . . ?
O3W Tb1 O3W O2W 35.0(6) 13_565 . . . ?
O3W Tb1 O3W O2W 65.5(6) 15_665 . . . ?
O3W Tb1 O3W O2W -33.7(7) 16 . . . ?
O3W Tb1 O3W O2W -20.7(5) 2 . . . ?
N1 Tb1 O3W O2W 64.9(6) 2 . . . ?
N1 Tb1 O3W O2W 103.7(6) 15_665 . . . ?
N1 Tb1 O3W O2W 114.2(6) 3 . . . ?
N1 Tb1 O3W O2W 53.7(7) 13_565 . . . ?
N1 Tb1 O3W O2W -154.9(6) . . . . ?
N1 Tb1 O3W O2W -113.9(5) 16 . . . ?
N1 Tb1 O3W O2W -167.6(6) 14_655 . . . ?
N1 Tb1 O3W O2W -105.6(6) 4 . . . ?
O1W Tb1 O3W O2W 159.3(5) . . . . ?
O2W Tb1 N1 N1 -119.11(11) 4 . . 14_655 ?
O2W Tb1 N1 N1 -140.1(2) 2 . . 14_655 ?
O2W Tb1 N1 N1 -50.2(3) 3 . . 14_655 ?
O2W Tb1 N1 N1 -58.24(13) . . . 14_655 ?
O3W Tb1 N1 N1 -122.21(13) 14_655 . . 14_655 ?
O3W Tb1 N1 N1 -132.43(11) 4 . . 14_655 ?
O3W Tb1 N1 N1 -28.49(19) 3 . . 14_655 ?
O3W Tb1 N1 N1 -32.2(3) 13_565 . . 14_655 ?
O3W Tb1 N1 N1 -44.42(11) 15_665 . . 14_655 ?
O3W Tb1 N1 N1 -52.24(12) . . . 14_655 ?
O3W Tb1 N1 N1 -157.13(15) 16 . . 14_655 ?
O3W Tb1 N1 N1 -156.95(19) 2 . . 14_655 ?
N1 Tb1 N1 N1 87.33(3) 2 . . 14_655 ?
N1 Tb1 N1 N1 22.03(7) 15_665 . . 14_655 ?
N1 Tb1 N1 N1 16.75(6) 3 . . 14_655 ?
N1 Tb1 N1 N1 107.88(18) 13_565 . . 14_655 ?
N1 Tb1 N1 N1 162.21(5) 16 . . 14_655 ?
N1 Tb1 N1 N1 157.91(7) 4 . . 14_655 ?
O1W Tb1 N1 N1 87.33(3) . . . 14_655 ?
O2W Tb1 N1 C1 -93.9(16) 4 . . . ?
O2W Tb1 N1 C1 -114.9(16) 2 . . . ?
O2W Tb1 N1 C1 -25.0(17) 3 . . . ?
O2W Tb1 N1 C1 -33.0(16) . . . . ?
O3W Tb1 N1 C1 -97.0(16) 14_655 . . . ?
O3W Tb1 N1 C1 -107.2(16) 4 . . . ?
O3W Tb1 N1 C1 -3.3(16) 3 . . . ?
O3W Tb1 N1 C1 -7.0(17) 13_565 . . . ?
O3W Tb1 N1 C1 -19.2(16) 15_665 . . . ?
O3W Tb1 N1 C1 -27.0(16) . . . . ?
O3W Tb1 N1 C1 -131.9(15) 16 . . . ?
O3W Tb1 N1 C1 -131.8(15) 2 . . . ?
N1 Tb1 N1 C1 112.5(16) 2 . . . ?
N1 Tb1 N1 C1 47.2(16) 15_665 . . . ?
N1 Tb1 N1 C1 41.9(16) 3 . . . ?
N1 Tb1 N1 C1 133.1(15) 13_565 . . . ?
N1 Tb1 N1 C1 -172.6(15) 16 . . . ?
N1 Tb1 N1 C1 25.2(16) 14_655 . . . ?
N1 Tb1 N1 C1 -176.9(15) 4 . . . ?
O1W Tb1 N1 C1 112.5(16) . . . . ?
O2W Tb1 N1 C1 -112.0(5) 4 . . 14_655 ?
O2W Tb1 N1 C1 -133.0(5) 2 . . 14_655 ?
O2W Tb1 N1 C1 -43.1(6) 3 . . 14_655 ?
O2W Tb1 N1 C1 -51.2(5) . . . 14_655 ?
O3W Tb1 N1 C1 -115.1(5) 14_655 . . 14_655 ?
O3W Tb1 N1 C1 -125.4(5) 4 . . 14_655 ?
O3W Tb1 N1 C1 -21.4(5) 3 . . 14_655 ?
O3W Tb1 N1 C1 -25.1(6) 13_565 . . 14_655 ?
O3W Tb1 N1 C1 -37.3(4) 15_665 . . 14_655 ?
O3W Tb1 N1 C1 -45.2(4) . . . 14_655 ?
O3W Tb1 N1 C1 -150.0(4) 16 . . 14_655 ?
O3W Tb1 N1 C1 -149.9(4) 2 . . 14_655 ?
N1 Tb1 N1 C1 94.4(4) 2 . . 14_655 ?
N1 Tb1 N1 C1 29.1(5) 15_665 . . 14_655 ?
N1 Tb1 N1 C1 23.8(5) 3 . . 14_655 ?
N1 Tb1 N1 C1 115.0(4) 13_565 . . 14_655 ?
N1 Tb1 N1 C1 169.3(4) 16 . . 14_655 ?
N1 Tb1 N1 C1 7.1(4) 14_655 . . 14_655 ?
N1 Tb1 N1 C1 165.0(4) 4 . . 14_655 ?
O1W Tb1 N1 C1 94.4(4) . . . 14_655 ?
N1 N1 C1 C1 0.0 14_655 . . 14_655 ?
Tb1 N1 C1 C1 -25.0(16) . . . 14_655 ?
C1 N1 C1 N1 0.0 14_655 . . 14_655 ?
Tb1 N1 C1 N1 -25.0(16) . . . 14_655 ?
N1 N1 C1 Mo1 -15(3) 14_655 . . . ?
C1 N1 C1 Mo1 -15(3) 14_655 . . . ?
Tb1 N1 C1 Mo1 -40(5) . . . . ?
C2 Mo1 C1 C1 126.27(9) 11_566 . . 14_655 ?
C2 Mo1 C1 C1 127.80(11) 7_456 . . 14_655 ?
C2 Mo1 C1 C1 -79.24(10) 13_575 . . 14_655 ?
C2 Mo1 C1 C1 -95.94(10) 2_565 . . 14_655 ?
C2 Mo1 C1 C1 52.52(9) 8_666 . . 14_655 ?
C2 Mo1 C1 C1 47.93(10) 12_666 . . 14_655 ?
C2 Mo1 C1 C1 -86.1(2) . . . 14_655 ?
C2 Mo1 C1 C1 -112.47(18) 14_655 . . 14_655 ?
C1 Mo1 C1 C1 110.8(2) 13_575 . . 14_655 ?
C1 Mo1 C1 C1 -19.00(8) 11_566 . . 14_655 ?
C1 Mo1 C1 C1 87.79(3) 2_565 . . 14_655 ?
C1 Mo1 C1 C1 -15.34(7) 7_456 . . 14_655 ?
C1 Mo1 C1 C1 -165.42(6) 12_666 . . 14_655 ?
C1 Mo1 C1 C1 -160.89(8) 8_666 . . 14_655 ?
C2 Mo1 C1 N1 141(3) 11_566 . . . ?
C2 Mo1 C1 N1 143(3) 7_456 . . . ?
C2 Mo1 C1 N1 -65(3) 13_575 . . . ?
C2 Mo1 C1 N1 -81(3) 2_565 . . . ?
C2 Mo1 C1 N1 67(3) 8_666 . . . ?
C2 Mo1 C1 N1 63(3) 12_666 . . . ?
C2 Mo1 C1 N1 -71(3) . . . . ?
C2 Mo1 C1 N1 -98(3) 14_655 . . . ?
C1 Mo1 C1 N1 125(3) 13_575 . . . ?
C1 Mo1 C1 N1 -4(3) 11_566 . . . ?
C1 Mo1 C1 N1 103(3) 2_565 . . . ?
C1 Mo1 C1 N1 -1(3) 7_456 . . . ?
C1 Mo1 C1 N1 15(3) 14_655 . . . ?
C1 Mo1 C1 N1 -151(3) 12_666 . . . ?
C1 Mo1 C1 N1 -146(3) 8_666 . . . ?
C2 Mo1 C1 N1 128.3(5) 11_566 . . 14_655 ?
C2 Mo1 C1 N1 129.8(5) 7_456 . . 14_655 ?
C2 Mo1 C1 N1 -77.2(5) 13_575 . . 14_655 ?
C2 Mo1 C1 N1 -93.9(5) 2_565 . . 14_655 ?
C2 Mo1 C1 N1 54.6(5) 8_666 . . 14_655 ?
C2 Mo1 C1 N1 50.0(5) 12_666 . . 14_655 ?
C2 Mo1 C1 N1 -84.0(5) . . . 14_655 ?
C2 Mo1 C1 N1 -110.4(5) 14_655 . . 14_655 ?
C1 Mo1 C1 N1 112.8(5) 13_575 . . 14_655 ?
C1 Mo1 C1 N1 -17.0(4) 11_566 . . 14_655 ?
C1 Mo1 C1 N1 89.8(5) 2_565 . . 14_655 ?
C1 Mo1 C1 N1 -13.3(4) 7_456 . . 14_655 ?
C1 Mo1 C1 N1 2.0(5) 14_655 . . 14_655 ?
C1 Mo1 C1 N1 -163.4(5) 12_666 . . 14_655 ?
C1 Mo1 C1 N1 -158.9(5) 8_666 . . 14_655 ?
N2 N2 C2 C2 0.0 14_655 . . 14_655 ?
C2 N2 C2 N2 0.0 14_655 . . 14_655 ?
N2 N2 C2 Mo1 -174(6) 14_655 . . . ?
C2 N2 C2 Mo1 -174(6) 14_655 . . . ?
C2 Mo1 C2 C2 48.56(12) 11_566 . . 14_655 ?
C2 Mo1 C2 C2 36.54(4) 7_456 . . 14_655 ?
C2 Mo1 C2 C2 -96.00(7) 13_575 . . 14_655 ?
C2 Mo1 C2 C2 -79.69(12) 2_565 . . 14_655 ?
C2 Mo1 C2 C2 138.72(5) 8_666 . . 14_655 ?
C2 Mo1 C2 C2 152.06(12) 12_666 . . 14_655 ?
C1 Mo1 C2 C2 79.95(9) 13_575 . . 14_655 ?
C1 Mo1 C2 C2 -163.02(9) 11_566 . . 14_655 ?
C1 Mo1 C2 C2 94.52(10) 2_565 . . 14_655 ?
C1 Mo1 C2 C2 -174.48(9) 7_456 . . 14_655 ?
C1 Mo1 C2 C2 -112.16(18) 14_655 . . 14_655 ?
C1 Mo1 C2 C2 -5.03(9) 12_666 . . 14_655 ?
C1 Mo1 C2 C2 -89.25(19) . . . 14_655 ?
C1 Mo1 C2 C2 -16.21(8) 8_666 . . 14_655 ?
C2 Mo1 C2 N2 -137(6) 11_566 . . . ?
C2 Mo1 C2 N2 -149(6) 7_456 . . . ?
C2 Mo1 C2 N2 78(6) 13_575 . . . ?
C2 Mo1 C2 N2 94(6) 2_565 . . . ?
C2 Mo1 C2 N2 -47(6) 8_666 . . . ?
C2 Mo1 C2 N2 -34(6) 12_666 . . . ?
C2 Mo1 C2 N2 174(6) 14_655 . . . ?
C1 Mo1 C2 N2 -106(6) 13_575 . . . ?
C1 Mo1 C2 N2 11(6) 11_566 . . . ?
C1 Mo1 C2 N2 -91(6) 2_565 . . . ?
C1 Mo1 C2 N2 0(6) 7_456 . . . ?
C1 Mo1 C2 N2 62(6) 14_655 . . . ?
C1 Mo1 C2 N2 169(6) 12_666 . . . ?
C1 Mo1 C2 N2 85(6) . . . . ?
C1 Mo1 C2 N2 158(6) 8_666 . . . ?
C2 Mo1 C2 N2 48.9(3) 11_566 . . 14_655 ?
C2 Mo1 C2 N2 36.9(3) 7_456 . . 14_655 ?
C2 Mo1 C2 N2 -95.6(4) 13_575 . . 14_655 ?
C2 Mo1 C2 N2 -79.3(4) 2_565 . . 14_655 ?
C2 Mo1 C2 N2 139.1(4) 8_666 . . 14_655 ?
C2 Mo1 C2 N2 152.4(4) 12_666 . . 14_655 ?
C2 Mo1 C2 N2 0.4(4) 14_655 . . 14_655 ?
C1 Mo1 C2 N2 80.3(4) 13_575 . . 14_655 ?
C1 Mo1 C2 N2 -162.7(4) 11_566 . . 14_655 ?
C1 Mo1 C2 N2 94.9(4) 2_565 . . 14_655 ?
C1 Mo1 C2 N2 -174.1(4) 7_456 . . 14_655 ?
C1 Mo1 C2 N2 -111.8(4) 14_655 . . 14_655 ?
C1 Mo1 C2 N2 -4.7(4) 12_666 . . 14_655 ?
C1 Mo1 C2 N2 -88.9(4) . . . 14_655 ?
C1 Mo1 C2 N2 -15.8(4) 8_666 . . 14_655 ?
